data_7207514
loop_
_publ_author_name
'Holstein, Julian Jacob'
'H\"ubschle, Christian Bertram'
'Dittrich, Birger'

_publ_section_title
;
 Electrostatic properties of nine fluoroquinolone antibiotics derived
 directly from their crystal structure refinements
;
_journal_issue 7
_journal_name_full CrystEngComm
_journal_page_first 2520
_journal_paper_doi 10.1039/c1ce05966a
_journal_volume 14
_journal_year 2012
_chemical_absolute_configuration rm
_chemical_compound_source 'Sigma Aldrich'
_chemical_formula_moiety 'C17 H20 F2 N3 O3, 2 (H2 O), 0.95 (Cl)'
_chemical_formula_sum 'C17 H24 Cl0.95 F2 N3 O5'
_chemical_formula_weight 422.21
_chemical_name_common Lomefloxacin
_space_group_IT_number 14
_symmetry_cell_setting monoclinic
_symmetry_space_group_name_Hall '-P 2ybc'
_symmetry_space_group_name_H-M 'P 1 21/c 1'
_audit_conform_dict_location ftp://ftp.iucr.org/pub/cif_core.dic
_audit_conform_dict_name cif_core.dic
_audit_conform_dict_version 2.3
_audit_creation_date '26-Jan-01 T19:23:09-00:00'
_audit_creation_method 'XD routine XDCIF'
_cell_angle_alpha 90.00
_cell_angle_beta 90.55(3)
_cell_angle_gamma 90.00
_cell_formula_units_Z 4
_cell_length_a 5.2000(10)
_cell_length_b 39.960(8)
_cell_length_c 9.3800(19)
_cell_measurement_reflns_used 18001
_cell_measurement_temperature 100(2)
_cell_measurement_theta_max 25.77
_cell_measurement_theta_min 2.29
_cell_volume 1949.0(7)
_computing_cell_refinement 'Apex2 (Bruker AXS, 2008)'
_computing_data_collection 'Apex2 (Bruker AXS, 2008)'
_computing_molecular_graphics 'MolecoolQt (Huebschle et al, 2011)'
_computing_publication_material 'enCIFer 1.3, CCDC, 2008'
_computing_structure_refinement 'Koritsanszky et al, (2003)'
_computing_structure_solution 'SHELXS-97 (Sheldrick, 2008)'
_diffrn_ambient_temperature 100(2)
_diffrn_measured_fraction_theta_full 0.876
_diffrn_measured_fraction_theta_max 0.876
_diffrn_measurement_device_type
;
"High-resolution-diffractometer" @ SLS beamline X10SA, equipped with
Mar-mosaic CCD 225/225mm detector
;
_diffrn_measurement_method '\f scans'
_diffrn_orient_matrix_UB_11 4.5648154e-02
_diffrn_orient_matrix_UB_12 2.4314130e-02
_diffrn_orient_matrix_UB_13 -1.5912611e-03
_diffrn_orient_matrix_UB_21 -1.8454418e-01
_diffrn_orient_matrix_UB_22 5.9098513e-03
_diffrn_orient_matrix_UB_23 1.5871836e-02
_diffrn_orient_matrix_UB_31 3.0156270e-02
_diffrn_orient_matrix_UB_32 -5.1499839e-04
_diffrn_orient_matrix_UB_33 1.0541634e-01
_diffrn_radiation_type synchrotron
_diffrn_radiation_wavelength 0.80000
_diffrn_reflns_av_R_equivalents 0.0857
_diffrn_reflns_av_sigmaI/netI 0.0547
_diffrn_reflns_limit_h_max 5
_diffrn_reflns_limit_h_min -5
_diffrn_reflns_limit_k_max 40
_diffrn_reflns_limit_k_min -40
_diffrn_reflns_limit_l_max 9
_diffrn_reflns_limit_l_min -9
_diffrn_reflns_number 18001
_diffrn_reflns_theta_full 25.77
_diffrn_reflns_theta_max 25.76
_diffrn_reflns_theta_min 2.29
_diffrn_standards_decay_% 0
_diffrn_standards_interval_count 0
_diffrn_standards_number 0
_exptl_absorpt_coefficient_mu 0.249
_exptl_absorpt_correction_T_max 0.7457
_exptl_absorpt_correction_T_min 0.6303
_exptl_absorpt_correction_type multi-scan
_exptl_absorpt_process_details
;
SADABS version 2008/2, multi-scan. (G. M. Sheldrick, 2008)
;
_exptl_crystal_colour colourless
_exptl_crystal_density_diffrn 1.439
_exptl_crystal_density_method 'not measured'
_exptl_crystal_description needle
_exptl_crystal_F_000 884.6
_exptl_crystal_size_max 0.05
_exptl_crystal_size_mid 0.01
_exptl_crystal_size_min 0.01
_refine_diff_density_max 0.307
_refine_diff_density_min -0.439
_refine_diff_density_rms 0.080
_refine_ls_extinction_method none
_refine_ls_goodness_of_fit_ref 3.9080
_refine_ls_hydrogen_treatment refU
_refine_ls_matrix_type full
_refine_ls_number_parameters 243
_refine_ls_number_reflns 2141
_refine_ls_number_restraints 0
_refine_ls_R_factor_all 0.0737
_refine_ls_R_factor_gt 0.0703
_refine_ls_shift/su_max 0.0000
_refine_ls_shift/su_mean 0.0000
_refine_ls_structure_factor_coef F
_refine_ls_weighting_details
;
calc w1 = 1/[s^2^(Fo)]
;
_refine_ls_weighting_scheme calc
_refine_ls_wR_factor_ref 0.1056
_reflns_number_gt 2141
_reflns_number_total 2299
_reflns_threshold_expression F>3(\s)F
_cod_data_source_file c1ce05966a.txt
_cod_data_source_block LOME
_cod_original_sg_symbol_H-M 'P 21/c'
_cod_original_formula_sum 'C17 H24 Cl0.95 F2 N3 O5 '
_cod_database_code 7207514
_computing_aspherical_atom_model 'Invariomtool (Huebschle et al, 2007)'

loop_
_symmetry_equiv_pos_as_xyz
'x, y, z'
'-x, y+1/2, -z+1/2'
'-x, -y, -z'
'x, -y-1/2, z-1/2'

loop_
_atom_local_axes_label
_atom_local_axes_atom0
_atom_local_axes_ax1
_atom_local_axes_atom1
_atom_local_axes_atom2
_atom_local_axes_ax2
CL-(1) H(23C) Z CL-(1) H(1B) Y
F(17) C(8) Z F(17) C(7) Y
F(18) C(6) Z F(18) C(5) Y
O(1) DUM1 Z O(1) H(1A) Y
O(2) DUM2 Z O(2) H(2B) Y
O(12) DUM3 X O(12) C(11) Z
O(13) C(11) X O(13) H(13) Y
O(14) C(4) X O(14) C(3) Y
N(1) C(2) X N(1) C(9) Y
N(20) C(7) X N(20) DUM5 Y
N(23A) DUM7 Z N(23A) C(22A) X
N(23B) DUM6 Z N(23B) C(22B) X
C(2) N(1) X C(2) C(3) Y
C(3) C(2) X C(3) C(4) Y
C(5) C(6) X C(5) C(10) Y
C(4) O(14) X C(4) C(3) Y
C(6) F(18) X C(6) C(5) Y
C(7) N(20) X C(7) C(8) Y
C(9) N(1) X C(9) C(10) Y
C(8) F(17) X C(8) C(7) Y
C(10) C(5) X C(10) C(9) Y
C(11) O(12) X C(11) O(13) Y
C(15) N(1) X C(15) C(16) Y
C(16) C(15) Z C(16) H(16C) X
C(21A) N(20) X C(21A) C(22A) Y
C(22A) N(23A) X C(22A) H(22A) Y
C(24A) N(23A) X C(24A) C(25A) Y
C(25A) N(20) X C(25A) C(24A) Y
C(26A) C(22A) Z C(26A) H(26A) X
C(21B) N(20) X C(21B) C(22B) Y
C(22B) N(23B) X C(22B) H(22B) Y
C(24B) N(23B) X C(24B) C(25B) Y
C(25B) N(20) X C(25B) C(24B) Y
C(26B) C(22B) Z C(26B) H(26E) X
H(1A) O(1) Z H(1A) H(1B) Y
H(1B) O(1) Z H(1B) H(1A) Y
H(2A) O(2) Z H(2A) H(2B) Y
H(2B) O(2) Z H(2B) H(2A) Y
H(2) C(2) Z H(2) C(3) Y
H(5) C(5) Z H(5) C(6) Y
H(13) O(13) Z H(13) C(11) Y
H(15A) C(15) Z H(15A) N(1) Y
H(15B) C(15) Z H(15B) N(1) Y
H(16A) C(16) Z H(16A) C(15) Y
H(16B) C(16) Z H(16B) C(15) Y
H(16C) C(16) Z H(16C) C(15) Y
H(23A) N(23A) Z H(23A) C(24A) Y
H(23B) N(23A) Z H(23B) C(24A) Y
H(21A) C(21A) Z H(21A) N(20) Y
H(21B) C(21A) Z H(21B) N(20) Y
H(22A) C(22A) Z H(22A) C(24A) Y
H(24C) C(24A) Z H(24C) N(23A) Y
H(24D) C(24A) Z H(24D) N(23A) Y
H(25A) C(25A) Z H(25A) N(20) Y
H(25C) C(25A) Z H(25C) N(20) Y
H(26A) C(26A) Z H(26A) C(22A) Y
H(26B) C(26A) Z H(26B) C(22A) Y
H(26C) C(26A) Z H(26C) C(22A) Y
H(23C) N(23B) Z H(23C) C(22B) Y
H(23D) N(23B) Z H(23D) C(22B) Y
H(21C) C(21B) Z H(21C) C(22B) Y
H(21D) C(21B) Z H(21D) C(22B) Y
H(22B) C(22B) Z H(22B) N(23B) Y
H(24E) C(24B) Z H(24E) N(23B) Y
H(24F) C(24B) Z H(24F) N(23B) Y
H(25D) C(25B) Z H(25D) C(26B) Y
H(25E) C(25B) Z H(25E) C(26B) Y
H(26D) C(26B) Z H(26D) C(22B) Y
H(26E) C(26B) Z H(26E) C(22B) Y
H(26F) C(26B) Z H(26F) C(22B) Y

loop_
_atom_rho_multipole_label
_atom_rho_multipole_coeff_Pv
_atom_rho_multipole_coeff_P00
_atom_rho_multipole_coeff_P11
_atom_rho_multipole_coeff_P1-1
_atom_rho_multipole_coeff_P10
_atom_rho_multipole_coeff_P20
_atom_rho_multipole_coeff_P21
_atom_rho_multipole_coeff_P2-1
_atom_rho_multipole_coeff_P22
_atom_rho_multipole_coeff_P2-2
_atom_rho_multipole_coeff_P30
_atom_rho_multipole_coeff_P31
_atom_rho_multipole_coeff_P3-1
_atom_rho_multipole_coeff_P32
_atom_rho_multipole_coeff_P3-2
_atom_rho_multipole_coeff_P33
_atom_rho_multipole_coeff_P3-3
_atom_rho_multipole_coeff_P40
_atom_rho_multipole_coeff_P41
_atom_rho_multipole_coeff_P4-1
_atom_rho_multipole_coeff_P42
_atom_rho_multipole_coeff_P4-2
_atom_rho_multipole_coeff_P43
_atom_rho_multipole_coeff_P4-3
_atom_rho_multipole_coeff_P44
_atom_rho_multipole_coeff_P4-4
_atom_rho_multipole_kappa_prime
_atom_rho_multipole_kappa_dprime0
_atom_rho_multipole_kappa_dprime1
_atom_rho_multipole_kappa_dprime2
_atom_rho_multipole_kappa_dprime3
_atom_rho_multipole_kappa_dprime4
CL-(1) 7.57 0.00 0.00 0.00 0.00 0.00 0.00 0.00 0.00 0.00 0.00 0.00 0.00 0.00 0.00 0.00 0.00 0.00 0.00 0.00 0.00 0.00 0.00 0.00 0.00 0.00 1.00 1.00 1.00 1.00 1.00 1.00
F(17) 7.09 0.00 0.00 0.00 -0.07 -0.11 0.00 0.00 0.00 0.00 0.03 0.00 0.00 0.00 0.00 0.00 0.00 0.00 0.00 0.00 0.00 0.00 0.00 0.00 0.00 0.00 1.00 1.00 1.00 1.00 1.00 1.00
F(18) 7.09 0.00 0.00 0.00 -0.07 -0.11 0.00 0.00 0.00 0.00 0.03 0.00 0.00 0.00 0.00 0.00 0.00 0.00 0.00 0.00 0.00 0.00 0.00 0.00 0.00 0.00 1.00 1.00 1.00 1.00 1.00 1.00
O(1) 5.77 0.00 0.00 0.00 -0.14 -0.01 0.00 0.00 0.12 0.00 -0.04 0.00 0.00 -0.07 0.00 0.00 0.00 -0.02 0.00 0.00 -0.03 0.00 0.00 0.00 0.01 0.00 1.00 1.00 1.00 1.00 1.00 1.00
O(2) 5.77 0.00 0.00 0.00 -0.14 -0.01 0.00 0.00 0.12 0.00 -0.04 0.00 0.00 -0.07 0.00 0.00 0.00 -0.02 0.00 0.00 -0.03 0.00 0.00 0.00 0.01 0.00 1.00 1.00 1.00 1.00 1.00 1.00
O(12) 6.10 0.00 0.00 0.00 -0.08 0.03 0.00 0.00 -0.17 0.00 0.03 0.00 0.00 0.02 0.00 0.00 0.00 -0.01 0.00 0.00 0.01 0.00 0.00 0.00 0.00 0.00 1.00 1.00 1.00 1.00 1.00 1.00
O(13) 6.00 0.00 -0.06 -0.11 0.00 0.12 0.00 0.00 -0.03 0.05 0.00 -0.02 -0.03 0.00 0.00 0.07 -0.02 0.01 0.00 0.00 0.01 0.00 0.00 0.00 0.01 0.02 1.00 1.20 1.20 1.20 1.20 1.20
O(14) 6.15 0.00 -0.08 0.00 0.00 -0.11 0.00 0.00 -0.07 0.00 0.00 -0.01 0.00 0.00 0.00 0.04 0.00 -0.01 0.00 0.00 0.00 0.00 0.00 0.00 0.00 0.00 1.00 1.20 1.20 1.20 1.20 1.20
N(1) 5.09 0.00 0.01 0.01 0.00 0.03 0.00 0.00 0.01 -0.01 0.00 0.01 0.01 0.00 0.00 0.17 0.01 0.01 0.00 0.00 0.00 0.00 0.00 0.00 0.01 0.02 1.00 1.20 1.20 1.20 1.20 1.20
N(20) 5.13 0.00 0.01 -0.04 0.00 -0.06 0.00 0.00 -0.07 0.02 0.00 -0.16 0.04 0.00 0.00 0.04 0.02 0.01 0.00 0.00 0.00 -0.02 0.00 0.00 0.01 0.01 1.00 1.20 1.20 1.20 1.20 1.20
N(23A) 3.01 0.00 0.00 0.00 0.01 0.00 0.00 0.00 0.00 0.00 0.00 0.00 0.00 -0.14 0.00 0.00 0.00 -0.03 0.00 0.00 0.01 0.00 0.00 0.00 0.02 0.00 1.00 1.20 1.20 1.20 1.20 1.20
N(23B) 1.87 0.00 0.00 0.00 0.00 0.00 0.00 0.00 0.00 0.00 0.00 0.00 0.00 -0.09 0.00 0.00 0.00 -0.02 0.00 0.00 0.01 0.00 0.00 0.00 0.01 0.00 1.00 1.20 1.20 1.20 1.20 1.20
C(2) 3.95 0.00 -0.05 0.04 0.00 -0.16 0.00 0.00 -0.05 -0.06 0.00 -0.03 0.04 0.00 0.00 0.24 0.04 0.02 0.00 0.00 0.00 -0.02 0.00 0.00 0.02 -0.02 1.00 1.20 1.20 1.20 1.20 1.20
C(3) 4.08 0.00 0.02 0.01 0.00 -0.14 0.00 0.00 0.02 0.00 0.00 0.04 0.01 0.00 0.00 0.23 0.00 0.02 0.00 0.00 0.01 0.01 0.00 0.00 0.00 0.00 1.00 1.20 1.20 1.20 1.20 1.20
C(5) 3.94 0.00 0.02 0.02 0.00 -0.15 0.00 0.00 0.00 -0.01 0.00 0.01 0.03 0.00 0.00 0.22 -0.01 0.03 0.00 0.00 0.00 0.00 0.00 0.00 0.01 -0.01 1.00 1.20 1.20 1.20 1.20 1.20
C(4) 3.98 0.00 0.06 0.00 0.00 -0.24 0.00 0.00 0.07 0.00 0.00 0.01 0.00 0.00 0.00 0.28 0.00 0.01 0.00 0.00 0.02 0.00 0.00 0.00 -0.02 0.00 1.00 1.20 1.20 1.20 1.20 1.20
C(6) 4.06 0.00 -0.11 0.03 0.00 -0.11 0.00 0.00 -0.13 -0.03 0.00 -0.07 0.02 0.00 0.00 0.28 0.01 0.03 0.00 0.00 -0.03 -0.01 0.00 0.00 0.04 0.00 1.00 1.00 1.00 1.00 1.00 1.00
C(7) 3.97 0.00 -0.04 -0.01 0.00 -0.15 0.00 0.00 -0.02 0.02 0.00 -0.04 -0.01 0.00 0.00 0.24 -0.01 0.02 0.00 0.00 0.01 0.01 0.00 0.00 0.02 0.00 1.00 1.00 1.00 1.00 1.00 1.00
C(9) 4.04 0.00 -0.04 -0.02 0.00 -0.15 0.00 0.00 -0.04 0.01 0.00 -0.03 0.00 0.00 0.00 0.25 0.01 0.02 0.00 0.00 0.00 0.01 0.00 0.00 0.01 0.00 1.00 1.00 1.00 1.00 1.00 1.00
C(8) 4.05 0.00 -0.11 0.00 0.00 -0.07 0.00 0.00 -0.12 0.00 0.00 -0.08 0.00 0.00 0.00 0.29 0.00 0.03 0.00 0.00 -0.03 0.00 0.00 0.00 0.03 0.00 1.00 1.00 1.00 1.00 1.00 1.00
C(10) 4.05 0.00 0.02 0.00 0.00 -0.15 0.00 0.00 0.02 0.00 0.00 0.01 0.01 0.00 0.00 0.22 0.00 0.02 0.00 0.00 0.01 -0.01 0.00 0.00 0.01 0.01 1.00 1.00 1.00 1.00 1.00 1.00
C(11) 4.05 0.00 0.09 -0.04 0.00 -0.25 0.00 0.00 0.09 0.05 0.00 0.02 -0.02 0.00 0.00 0.32 -0.02 0.01 0.00 0.00 0.01 0.01 0.00 0.00 -0.06 0.02 1.00 1.00 1.00 1.00 1.00 1.00
C(15) 3.92 0.00 -0.05 0.00 0.00 0.05 0.00 0.00 -0.07 -0.01 0.00 -0.13 -0.19 0.00 0.00 0.18 -0.03 0.02 0.00 0.00 -0.05 0.07 0.00 0.00 0.04 0.02 1.00 1.00 1.00 1.00 1.00 1.00
C(16) 4.00 0.00 0.00 0.00 -0.01 -0.01 0.00 0.00 0.00 0.00 0.23 0.00 0.00 0.00 0.00 0.19 0.00 0.03 0.00 0.00 0.00 0.00 -0.09 0.00 0.00 0.00 1.00 1.00 1.00 1.00 1.00 0.00
C(21A) 2.38 0.00 -0.01 0.01 0.00 0.01 0.00 0.00 -0.02 0.00 0.00 -0.08 -0.11 0.00 0.00 0.11 -0.03 0.01 0.00 0.00 -0.02 0.04 0.00 0.00 0.02 0.01 1.00 1.00 1.00 1.00 1.00 0.00
C(22A) 2.48 0.00 -0.02 0.00 0.00 0.02 0.00 0.00 -0.02 0.00 0.00 -0.09 -0.12 0.00 0.00 0.11 -0.02 0.02 0.00 0.00 -0.02 0.05 0.00 0.00 0.02 0.02 1.00 1.00 1.00 1.00 1.00 0.000000(0)
C(24A) 2.38 0.00 -0.01 0.01 0.00 0.01 0.00 0.00 -0.02 0.00 0.00 -0.08 -0.11 0.00 0.00 0.11 -0.03 0.01 0.00 0.00 -0.02 0.04 0.00 0.00 0.02 0.01 1.00 1.00 1.00 1.00 1.00 0.00
C(25A) 2.38 0.00 -0.01 0.01 0.00 0.01 0.00 0.00 -0.02 0.00 0.00 -0.08 -0.11 0.00 0.00 0.11 -0.03 0.01 0.00 0.00 -0.02 0.04 0.00 0.00 0.02 0.01 1.00 1.00 1.00 1.00 1.00 0.00
C(26A) 1.53 0.00 0.00 0.00 0.00 -0.01 0.00 0.00 0.00 0.00 0.09 0.00 0.00 0.00 0.00 0.07 0.00 0.01 0.00 0.00 0.00 0.00 -0.03 0.00 0.00 0.00 1.00 1.00 1.00 1.00 1.00 0.00
C(21B) 1.48 0.00 -0.01 0.00 0.00 0.01 0.00 0.00 -0.01 0.00 0.00 -0.05 -0.07 0.00 0.00 0.07 -0.02 0.00 0.00 0.00 -0.01 0.03 0.00 0.00 0.01 0.01 1.00 1.00 1.00 1.00 1.00 0.00
C(22B) 1.55 0.00 -0.01 0.00 0.00 0.01 0.00 0.00 -0.01 0.00 0.00 -0.05 -0.07 0.00 0.00 0.07 -0.01 0.01 0.00 0.00 -0.01 0.03 0.00 0.00 0.01 0.01 1.00 1.00 1.00 1.00 1.00 1.000000(0)
C(24B) 1.48 0.00 -0.01 0.00 0.00 0.01 0.00 0.00 -0.01 0.00 0.00 -0.05 -0.07 0.00 0.00 0.07 -0.02 0.00 0.00 0.00 -0.01 0.03 0.00 0.00 0.01 0.01 1.00 1.00 1.00 1.00 1.00 0.00
C(25B) 1.48 0.00 -0.01 0.00 0.00 0.01 0.00 0.00 -0.01 0.00 0.00 -0.05 -0.07 0.00 0.00 0.07 -0.02 0.00 0.00 0.00 -0.01 0.03 0.00 0.00 0.01 0.01 1.00 1.00 1.00 1.00 1.00 0.00
C(26B) 2.47 0.00 0.00 0.00 -0.01 -0.01 0.00 0.00 0.00 0.00 0.14 0.00 0.00 0.00 0.00 0.11 0.00 0.02 0.00 0.00 0.00 0.00 -0.05 0.00 0.00 0.00 1.00 1.00 1.00 1.00 1.00 0.00
H(1A) 1.11 0.00 0.00 0.00 0.25 0.12 0.00 0.00 0.00 0.00 0.03 0.00 0.00 0.00 0.00 0.00 0.00 -0.01 0.00 0.00 0.00 0.00 0.00 0.00 0.00 0.00 1.20 1.20 1.20 1.20 1.20 1.200000(0)
H(1B) 1.11 0.00 0.00 0.00 0.25 0.12 0.00 0.00 0.00 0.00 0.03 0.00 0.00 0.00 0.00 0.00 0.00 -0.01 0.00 0.00 0.00 0.00 0.00 0.00 0.00 0.00 1.20 1.20 1.20 1.20 1.20 1.200000(0)
H(2A) 1.11 0.00 0.00 0.00 0.25 0.12 0.00 0.00 0.00 0.00 0.03 0.00 0.00 0.00 0.00 0.00 0.00 -0.01 0.00 0.00 0.00 0.00 0.00 0.00 0.00 0.00 1.20 1.20 1.20 1.20 1.20 1.200000(0)
H(2B) 1.11 0.00 0.00 0.00 0.25 0.12 0.00 0.00 0.00 0.00 0.03 0.00 0.00 0.00 0.00 0.00 0.00 -0.01 0.00 0.00 0.00 0.00 0.00 0.00 0.00 0.00 1.20 1.20 1.20 1.20 1.20 1.200000(0)
H(2) 1.00 0.00 0.00 0.00 0.15 0.06 0.00 0.00 0.00 0.00 0.01 0.00 0.00 0.00 0.00 0.00 0.00 0.00 0.00 0.00 0.00 0.00 0.00 0.00 0.00 0.00 1.20 1.20 1.20 1.20 1.20 1.200000(0)
H(5) 1.00 0.00 0.00 0.00 0.15 0.06 0.00 0.00 0.00 0.00 0.01 0.00 0.00 0.00 0.00 0.00 0.00 0.00 0.00 0.00 0.00 0.00 0.00 0.00 0.00 0.00 1.20 1.20 1.20 1.20 1.20 1.200000(0)
H(13) 1.03 0.00 0.00 0.00 0.23 0.12 0.00 0.00 0.00 0.00 0.02 0.00 0.00 0.00 0.00 0.00 0.00 -0.02 0.00 0.00 0.00 0.00 0.00 0.00 0.00 0.00 1.20 1.20 1.20 1.20 1.20 1.200000(0)
H(15A) 0.97 0.00 0.00 0.00 0.15 0.07 0.00 0.00 0.00 0.00 0.03 0.00 0.00 0.00 0.00 0.00 0.00 0.00 0.00 0.00 0.00 0.00 0.00 0.00 0.00 0.00 1.20 1.20 1.20 1.20 1.20 1.200000(0)
H(15B) 0.97 0.00 0.00 0.00 0.15 0.07 0.00 0.00 0.00 0.00 0.03 0.00 0.00 0.00 0.00 0.00 0.00 0.00 0.00 0.00 0.00 0.00 0.00 0.00 0.00 0.00 1.20 1.20 1.20 1.20 1.20 1.200000(0)
H(16A) 0.98 0.00 0.00 0.00 0.13 0.05 0.00 0.00 0.00 0.00 0.01 0.00 0.00 0.00 0.00 0.00 0.00 0.00 0.00 0.00 0.00 0.00 0.00 0.00 0.00 0.00 1.20 1.20 1.20 1.20 1.20 1.200000(0)
H(16B) 0.98 0.00 0.00 0.00 0.13 0.05 0.00 0.00 0.00 0.00 0.01 0.00 0.00 0.00 0.00 0.00 0.00 0.00 0.00 0.00 0.00 0.00 0.00 0.00 0.00 0.00 1.20 1.20 1.20 1.20 1.20 1.200000(0)
H(16C) 0.98 0.00 0.00 0.00 0.13 0.05 0.00 0.00 0.00 0.00 0.01 0.00 0.00 0.00 0.00 0.00 0.00 0.00 0.00 0.00 0.00 0.00 0.00 0.00 0.00 0.00 1.20 1.20 1.20 1.20 1.20 1.200000(0)
H(23A) 0.51 0.00 0.00 0.00 0.11 0.06 0.00 0.00 0.00 0.00 0.02 0.00 0.00 0.00 0.00 0.00 0.00 0.00 0.00 0.00 0.00 0.00 0.00 0.00 0.00 0.00 1.20 1.20 1.20 1.20 1.20 1.200000(0)
H(23B) 0.51 0.00 0.00 0.00 0.11 0.06 0.00 0.00 0.00 0.00 0.02 0.00 0.00 0.00 0.00 0.00 0.00 0.00 0.00 0.00 0.00 0.00 0.00 0.00 0.00 0.00 1.20 1.20 1.20 1.20 1.20 1.200000(0)
H(21A) 0.65 0.00 0.00 0.00 0.09 0.05 0.00 0.00 0.00 0.00 0.02 0.00 0.00 0.00 0.00 0.00 0.00 0.01 0.00 0.00 0.00 0.00 0.00 0.00 0.00 0.00 1.20 1.20 1.20 1.20 1.20 1.200000(0)
H(21B) 0.65 0.00 0.00 0.00 0.09 0.05 0.00 0.00 0.00 0.00 0.02 0.00 0.00 0.00 0.00 0.00 0.00 0.01 0.00 0.00 0.00 0.00 0.00 0.00 0.00 0.00 1.20 1.20 1.20 1.20 1.20 1.200000(0)
H(22A) 0.62 0.00 0.00 0.00 0.08 0.04 0.00 0.00 0.00 0.00 0.01 0.00 0.00 0.00 0.00 0.00 0.00 0.00 0.00 0.00 0.00 0.00 0.00 0.00 0.00 0.00 1.20 1.20 1.20 1.20 1.20 1.200000(0)
H(24C) 0.65 0.00 0.00 0.00 0.09 0.05 0.00 0.00 0.00 0.00 0.02 0.00 0.00 0.00 0.00 0.00 0.00 0.01 0.00 0.00 0.00 0.00 0.00 0.00 0.00 0.00 1.20 1.20 1.20 1.20 1.20 1.200000(0)
H(24D) 0.65 0.00 0.00 0.00 0.09 0.05 0.00 0.00 0.00 0.00 0.02 0.00 0.00 0.00 0.00 0.00 0.00 0.01 0.00 0.00 0.00 0.00 0.00 0.00 0.00 0.00 1.20 1.20 1.20 1.20 1.20 1.200000(0)
H(25A) 0.65 0.00 0.00 0.00 0.09 0.05 0.00 0.00 0.00 0.00 0.02 0.00 0.00 0.00 0.00 0.00 0.00 0.01 0.00 0.00 0.00 0.00 0.00 0.00 0.00 0.00 1.20 1.20 1.20 1.20 1.20 1.200000(0)
H(25C) 0.65 0.00 0.00 0.00 0.09 0.05 0.00 0.00 0.00 0.00 0.02 0.00 0.00 0.00 0.00 0.00 0.00 0.01 0.00 0.00 0.00 0.00 0.00 0.00 0.00 0.00 1.20 1.20 1.20 1.20 1.20 1.200000(0)
H(26A) 0.37 0.00 0.00 0.00 0.05 0.02 0.00 0.00 0.00 0.00 0.00 0.00 0.00 0.00 0.00 0.00 0.00 0.00 0.00 0.00 0.00 0.00 0.00 0.00 0.00 0.00 1.20 1.20 1.20 1.20 1.20 1.200000(0)
H(26B) 0.37 0.00 0.00 0.00 0.05 0.02 0.00 0.00 0.00 0.00 0.00 0.00 0.00 0.00 0.00 0.00 0.00 0.00 0.00 0.00 0.00 0.00 0.00 0.00 0.00 0.00 1.20 1.20 1.20 1.20 1.20 1.200000(0)
H(26C) 0.37 0.00 0.00 0.00 0.05 0.02 0.00 0.00 0.00 0.00 0.00 0.00 0.00 0.00 0.00 0.00 0.00 0.00 0.00 0.00 0.00 0.00 0.00 0.00 0.00 0.00 1.20 1.20 1.20 1.20 1.20 1.200000(0)
H(23C) 0.31 0.00 0.00 0.00 0.07 0.04 0.00 0.00 0.00 0.00 0.01 0.00 0.00 0.00 0.00 0.00 0.00 0.00 0.00 0.00 0.00 0.00 0.00 0.00 0.00 0.00 1.20 1.20 1.20 1.20 1.20 1.200000(0)
H(23D) 0.31 0.00 0.00 0.00 0.07 0.04 0.00 0.00 0.00 0.00 0.01 0.00 0.00 0.00 0.00 0.00 0.00 0.00 0.00 0.00 0.00 0.00 0.00 0.00 0.00 0.00 1.20 1.20 1.20 1.20 1.20 1.200000(0)
H(21C) 0.40 0.00 0.00 0.00 0.06 0.03 0.00 0.00 0.00 0.00 0.01 0.00 0.00 0.00 0.00 0.00 0.00 0.00 0.00 0.00 0.00 0.00 0.00 0.00 0.00 0.00 1.20 1.20 1.20 1.20 1.20 1.200000(0)
H(21D) 0.40 0.00 0.00 0.00 0.06 0.03 0.00 0.00 0.00 0.00 0.01 0.00 0.00 0.00 0.00 0.00 0.00 0.00 0.00 0.00 0.00 0.00 0.00 0.00 0.00 0.00 1.20 1.20 1.20 1.20 1.20 1.200000(0)
H(22B) 0.38 0.00 0.00 0.00 0.05 0.02 0.00 0.00 0.00 0.00 0.01 0.00 0.00 0.00 0.00 0.00 0.00 0.00 0.00 0.00 0.00 0.00 0.00 0.00 0.00 0.00 1.20 1.20 1.20 1.20 1.20 18.000000(0)
H(24E) 0.40 0.00 0.00 0.00 0.06 0.03 0.00 0.00 0.00 0.00 0.01 0.00 0.00 0.00 0.00 0.00 0.00 0.00 0.00 0.00 0.00 0.00 0.00 0.00 0.00 0.00 1.20 1.20 1.20 1.20 1.20 1.200000(0)
H(24F) 0.40 0.00 0.00 0.00 0.06 0.03 0.00 0.00 0.00 0.00 0.01 0.00 0.00 0.00 0.00 0.00 0.00 0.00 0.00 0.00 0.00 0.00 0.00 0.00 0.00 0.00 1.20 1.20 1.20 1.20 1.20 1.200000(0)
H(25D) 0.40 0.00 0.00 0.00 0.06 0.03 0.00 0.00 0.00 0.00 0.01 0.00 0.00 0.00 0.00 0.00 0.00 0.00 0.00 0.00 0.00 0.00 0.00 0.00 0.00 0.00 1.20 1.20 1.20 1.20 1.20 1.200000(0)
H(25E) 0.40 0.00 0.00 0.00 0.06 0.03 0.00 0.00 0.00 0.00 0.01 0.00 0.00 0.00 0.00 0.00 0.00 0.00 0.00 0.00 0.00 0.00 0.00 0.00 0.00 0.00 1.20 1.20 1.20 1.20 1.20 1.200000(0)
H(26D) 0.60 0.00 0.00 0.00 0.08 0.03 0.00 0.00 0.00 0.00 0.00 0.00 0.00 0.00 0.00 0.00 0.00 0.00 0.00 0.00 0.00 0.00 0.00 0.00 0.00 0.00 1.20 1.20 1.20 1.20 1.20 1.200000(0)
H(26E) 0.60 0.00 0.00 0.00 0.08 0.03 0.00 0.00 0.00 0.00 0.00 0.00 0.00 0.00 0.00 0.00 0.00 0.00 0.00 0.00 0.00 0.00 0.00 0.00 0.00 0.00 1.20 1.20 1.20 1.20 1.20 1.200000(0)
H(26F) 0.60 0.00 0.00 0.00 0.08 0.03 0.00 0.00 0.00 0.00 0.00 0.00 0.00 0.00 0.00 0.00 0.00 0.00 0.00 0.00 0.00 0.00 0.00 0.00 0.00 0.00 1.20 1.20 1.20 1.20 1.20 1.200000(0)

loop_
_atom_site_aniso_label
_atom_site_aniso_U_11
_atom_site_aniso_U_22
_atom_site_aniso_U_33
_atom_site_aniso_U_12
_atom_site_aniso_U_13
_atom_site_aniso_U_23
CL(1) 0.0395(8) 0.0907(12) 0.0418(10) -0.0021(6) 0.0052(6) -0.0012(7)
F(17) 0.040(1) 0.027(1) 0.031(1) 0.004(1) 0.004(1) 0.003(1)
F(18) 0.041(1) 0.038(1) 0.027(1) -0.003(1) 0.014(1) 0.003(1)
O(1) 0.123(4) 0.070(3) 0.067(3) -0.009(3) 0.011(2) -0.006(2)
O(2) 0.090(3) 0.075(3) 0.060(3) -0.012(2) -0.003(2) 0.005(2)
O(12) 0.035(2) 0.029(2) 0.031(2) 0.001(1) 0.012(1) 0.004(1)
O(13) 0.030(1) 0.028(2) 0.029(2) 0.001(1) 0.005(1) 0.002(1)
O(14) 0.027(1) 0.031(2) 0.028(2) 0.003(1) 0.009(1) 0.003(1)
N(1) 0.022(2) 0.027(2) 0.024(2) 0.002(1) 0.006(1) -0.002(1)
N(20) 0.039(2) 0.027(2) 0.024(2) -0.002(1) 0.002(1) 0.003(1)
N(23A) 0.0263 0.0306 0.0346 0.0020 0.0006 0.0035
N(23B) 0.0175 0.0314 0.0369 0.0003 0.0025 0.0021
C(2) 0.018(2) 0.023(2) 0.027(2) -0.003(2) 0.004(2) 0.001(2)
C(3) 0.022(2) 0.025(2) 0.021(3) 0.000(2) 0.003(2) -0.001(2)
C(5) 0.027(2) 0.026(2) 0.023(2) -0.001(2) 0.004(2) 0.000(2)
C(4) 0.015(2) 0.025(2) 0.026(3) 0.002(2) 0.007(1) -0.002(2)
C(6) 0.029(2) 0.031(2) 0.021(3) -0.003(2) 0.004(2) -0.001(2)
C(7) 0.033(2) 0.026(2) 0.023(3) -0.003(2) 0.000(2) 0.002(2)
C(9) 0.023(2) 0.023(2) 0.025(3) -0.004(2) 0.002(2) -0.001(2)
C(8) 0.026(2) 0.027(2) 0.023(3) -0.003(2) 0.002(2) 0.003(2)
C(10) 0.021(2) 0.028(2) 0.018(3) 0.001(2) 0.005(2) 0.001(2)
C(11) 0.022(2) 0.025(2) 0.022(2) -0.002(2) 0.007(2) 0.001(2)
C(15) 0.027(2) 0.028(2) 0.026(3) 0.004(2) 0.004(2) -0.001(2)
C(16) 0.052(3) 0.028(2) 0.033(3) 0.002(2) 0.000(2) -0.006(2)
C(21A) 0.0312 0.0287 0.0327 -0.0030 0.0017 -0.0042
C(22A) 0.0238 0.0310 0.0391 -0.0003 0.0006 -0.0006
C(24A) 0.0299 0.0383 0.0285 0.0057 0.0071 0.0028
C(25A) 0.0341 0.0311 0.0210 -0.0005 0.0020 0.0024
C(26A) 0.0386 0.0292 0.0363 0.0018 0.0074 0.0026
C(21B) 0.0395 0.0364 0.0281 -0.0080 -0.0001 -0.0010
C(22B) 0.0343 0.0344 0.0383 -0.0003 0.0038 -0.0042
C(24B) 0.0359 0.0344 0.0245 -0.0039 0.0033 -0.0006
C(25B) 0.0487 0.0387 0.0341 0.0083 0.0042 0.0008
C(26B) 0.0621 0.0395 0.0570 0.0018 0.0083 -0.0097

loop_
_atom_site_label
_atom_site_fract_x
_atom_site_fract_y
_atom_site_fract_z
_atom_site_occupancy
_atom_site_U_iso_or_equiv
CL(1) 0.8605(2) 0.2755(1) 0.3766(1) 0.9538 0.057
F(17) 0.7770(4) 0.3816(1) -0.0799(2) 1.0000 0.033
F(18) 0.0532(4) 0.4177(1) 0.1695(2) 1.0000 0.035
O(1) 0.8303(9) 0.2936(1) 0.7059(5) 1.0000 0.086
O(2) 0.3255(8) 0.3298(1) 0.6978(4) 1.0000 0.075
O(12) 0.7783(5) 0.5339(1) -0.4562(3) 1.0000 0.032
O(13) 0.4242(5) 0.5499(1) -0.3442(3) 1.0000 0.029
O(14) 0.2274(5) 0.5121(1) -0.1599(3) 1.0000 0.029
N(1) 0.7726(5) 0.4414(1) -0.2513(3) 1.0000 0.024
N(20) 0.4114(6) 0.3687(1) 0.1208(4) 1.0000 0.030
N(23A) 0.3293(9) 0.3095(2) 0.2718(7) 0.6164 0.031
N(23B) 0.416(1) 0.309(1) 0.278(1) 0.3836 0.029
C(2) 0.7704(6) 0.4710(1) -0.3173(4) 1.0000 0.023
C(3) 0.5950(6) 0.4962(1) -0.2872(4) 1.0000 0.023
C(5) 0.2261(7) 0.4533(1) -0.0035(4) 1.0000 0.025
C(4) 0.3993(6) 0.4907(1) -0.1859(4) 1.0000 0.022
C(6) 0.2298(7) 0.4238(1) 0.0695(4) 1.0000 0.027
C(7) 0.4138(7) 0.3985(1) 0.0429(4) 1.0000 0.027
C(9) 0.5949(6) 0.4347(1) -0.1451(4) 1.0000 0.024
C(8) 0.5933(7) 0.4050(1) -0.0604(4) 1.0000 0.025
C(10) 0.4085(6) 0.4593(1) -0.1100(4) 1.0000 0.022
C(11) 0.6117(7) 0.5279(1) -0.3700(4) 1.0000 0.023
C(15) 0.9531(7) 0.4156(1) -0.3094(4) 1.0000 0.027
C(16) 0.8095(9) 0.3904(1) -0.4001(5) 1.0000 0.038
C(21A) 0.478(1) 0.336(1) 0.050(1) 0.6164 0.031
C(22A) 0.296(1) 0.309(1) 0.112(1) 0.6164 0.031
C(24A) 0.286(1) 0.342(1) 0.339(1) 0.6164 0.032
C(25A) 0.458(1) 0.369(1) 0.273(1) 0.6164 0.029
C(26A) 0.347(3) 0.277(1) 0.053(3) 0.3836 0.035
C(21B) 0.328(2) 0.339(1) 0.049(1) 0.3836 0.035
C(22B) 0.440(2) 0.309(1) 0.119(1) 0.3836 0.036
C(24B) 0.457(2) 0.341(1) 0.352(1) 0.3836 0.032
C(25B) 0.320(3) 0.370(1) 0.272(1) 0.3836 0.040
C(26B) 0.381(3) 0.274(1) 0.057(2) 0.6164 0.053
H(1A) 0.84264 0.27605 0.77603 1.0000 0.130
H(1B) 0.79180 0.28252 0.61712 1.0000 0.130
H(2A) 0.46563 0.31428 0.70775 1.0000 0.116
H(2B) 0.17577 0.31571 0.69543 1.0000 0.116
H(2) 0.91136 0.47588 -0.39887 1.0000 0.03(1)
H(5) 0.08417 0.47212 0.02162 1.0000 0.04(1)
H(13) 0.30627 0.54074 -0.27636 1.0000 0.03(1)
H(15A) 1.04787 0.40261 -0.22145 1.0000 0.03(1)
H(15B) 1.10101 0.42768 -0.37226 1.0000 0.06(1)
H(16A) 0.65609 0.37897 -0.33823 1.0000 0.08(2)
H(16B) 0.94232 0.37105 -0.43567 1.0000 0.11(2)
H(16C) 0.72730 0.40306 -0.49307 1.0000 0.07(2)
H(23A) 0.19972 0.29305 0.31320 0.6164 0.037
H(23B) 0.50916 0.30135 0.29939 0.6164 0.037
H(21A) 0.67994 0.32978 0.07252 0.6164 0.037
H(21B) 0.45053 0.33797 -0.06590 0.6164 0.037
H(22A) 0.09747 0.31672 0.08460 0.6164 0.038
H(24C) 0.32661 0.34107 0.45389 0.6164 0.039
H(24D) 0.08472 0.35033 0.32585 0.6164 0.039
H(25A) 0.42319 0.39348 0.31883 0.6164 0.034
H(25C) 0.65985 0.36199 0.29400 0.6164 0.034
H(26A) 0.55217 0.27164 0.05771 0.3836 0.052
H(26B) 0.27146 0.27590 -0.05541 0.3836 0.052
H(26C) 0.24731 0.25909 0.11893 0.3836 0.052
H(23C) 0.53428 0.29105 0.32171 0.3836 0.034
H(23D) 0.23250 0.30100 0.29661 0.3836 0.034
H(21C) 0.39006 0.33979 -0.06280 0.3836 0.042
H(21D) 0.11744 0.33629 0.05039 0.3836 0.042
H(22B) 0.64914 0.31220 0.10587 0.3836 0.043
H(24E) 0.38377 0.34042 0.46124 0.3836 0.038
H(24F) 0.66387 0.34659 0.35829 0.3836 0.038
H(25D) 0.38336 0.39376 0.32089 0.3836 0.049
H(25E) 0.11031 0.36740 0.28077 0.3836 0.049
H(26D) 0.49432 0.25498 0.11016 0.6164 0.079
H(26E) 0.43294 0.27454 -0.05517 0.6164 0.079
H(26F) 0.17490 0.27003 0.06567 0.6164 0.079

loop_
_atom_type_symbol
_atom_type_description
_atom_type_scat_dispersion_real
_atom_type_scat_dispersion_imag
_atom_type_scat_source
C C 0.0033 0.0016 'Invariom modelling (Acta Cryst. A61, 314--320)'
H H 0.0000 0.0000 'Invariom modelling (Acta Cryst. A61, 314--320)'
N N 0.0061 0.0033 'Invariom modelling (Acta Cryst. A61, 314--320)'
O O 0.0106 0.0060 'Invariom modelling (Acta Cryst. A61, 314--320)'
F F 0.0171 0.0103 'Invariom modelling (Acta Cryst. A61, 314--320)'
Cl- Cl- 0.1484 0.1585 'Invariom modelling (Acta Cryst. A61, 314--320)'

loop_
_geom_angle_atom_site_label_1
_geom_angle_atom_site_label_2
_geom_angle_atom_site_label_3
_geom_angle
_geom_angle_site_symmetry_1
_geom_angle_site_symmetry_2
_geom_angle_site_symmetry_3
_geom_angle_publ_flag
H(23A) CL(1) H(23C) 127.07 1_655 1_555 1_555 yes
H(1A) O(1) H(1B) 105.7 1_555 1_555 1_555 yes
H(2A) O(2) H(2B) 103.6 1_555 1_555 1_555 yes
C(11) O(13) H(13) 109.9 1_555 1_555 1_555 yes
C(2) N(1) C(9) 119.9(3) 1_555 1_555 1_555 yes
C(7) N(20) C(25A) 121.1(4) 1_555 1_555 1_555 yes
C(7) N(20) C(21B) 117.9(5) 1_555 1_555 1_555 yes
C(25A) N(20) C(21B) 120.5(6) 1_555 1_555 1_555 yes
N(23B) N(23A) H(23A) 124.5 1_555 1_555 1_555 yes
N(23B) N(23A) H(23D) 133.4 1_555 1_555 1_555 yes
H(23A) N(23A) H(23B) 107.6 1_555 1_555 1_555 yes
H(23B) N(23A) H(23D) 116.7 1_555 1_555 1_555 yes
H(23B) N(23B) H(23D) 122.8 1_555 1_555 1_555 yes
H(23C) N(23B) H(23D) 106.1 1_555 1_555 1_555 yes
N(1) C(2) C(3) 123.5(3) 1_555 1_555 1_555 yes
N(1) C(2) H(2) 118.9 1_555 1_555 1_555 yes
C(3) C(2) H(2) 117.6 1_555 1_555 1_555 yes
C(2) C(3) C(4) 119.9(3) 1_555 1_555 1_555 yes
C(2) C(3) C(11) 118.0(3) 1_555 1_555 1_555 yes
C(4) C(3) C(11) 122.0(3) 1_555 1_555 1_555 yes
C(6) C(5) C(10) 120.0(3) 1_555 1_555 1_555 yes
C(6) C(5) H(5) 119.9 1_555 1_555 1_555 yes
C(10) C(5) H(5) 120.1 1_555 1_555 1_555 yes
O(14) C(4) C(3) 122.5(3) 1_555 1_555 1_555 yes
O(14) C(4) C(10) 120.9(3) 1_555 1_555 1_555 yes
C(3) C(4) C(10) 116.6(3) 1_555 1_555 1_555 yes
F(18) C(6) C(5) 120.1(3) 1_555 1_555 1_555 yes
F(18) C(6) C(7) 117.6(3) 1_555 1_555 1_555 yes
C(5) C(6) C(7) 122.3(3) 1_555 1_555 1_555 yes
N(20) C(7) C(6) 120.4(3) 1_555 1_555 1_555 yes
N(20) C(7) C(8) 122.5(3) 1_555 1_555 1_555 yes
C(6) C(7) C(8) 117.1(3) 1_555 1_555 1_555 yes
N(1) C(9) C(8) 124.4(3) 1_555 1_555 1_555 yes
N(1) C(9) C(10) 119.5(3) 1_555 1_555 1_555 yes
C(8) C(9) C(10) 116.0(3) 1_555 1_555 1_555 yes
F(17) C(8) C(7) 116.7(3) 1_555 1_555 1_555 yes
F(17) C(8) C(9) 119.6(3) 1_555 1_555 1_555 yes
C(7) C(8) C(9) 123.7(3) 1_555 1_555 1_555 yes
C(5) C(10) C(4) 118.8(3) 1_555 1_555 1_555 yes
C(5) C(10) C(9) 120.8(3) 1_555 1_555 1_555 yes
C(4) C(10) C(9) 120.4(3) 1_555 1_555 1_555 yes
O(12) C(11) O(13) 121.2(3) 1_555 1_555 1_555 yes
O(12) C(11) C(3) 124.1(3) 1_555 1_555 1_555 yes
O(13) C(11) C(3) 114.8(3) 1_555 1_555 1_555 yes
C(16) C(15) H(15A) 109.2 1_555 1_555 1_555 yes
C(16) C(15) H(15B) 109.8 1_555 1_555 1_555 yes
H(15A) C(15) H(15B) 107.8 1_555 1_555 1_555 yes
C(15) C(16) H(16A) 109.8 1_555 1_555 1_555 yes
C(15) C(16) H(16B) 109.4 1_555 1_555 1_555 yes
C(15) C(16) H(16C) 109.2 1_555 1_555 1_555 yes
H(16A) C(16) H(16B) 109.5 1_555 1_555 1_555 yes
H(16A) C(16) H(16C) 109.7 1_555 1_555 1_555 yes
H(16B) C(16) H(16C) 109.2 1_555 1_555 1_555 yes
H(21A) C(21A) H(21B) 108.6 1_555 1_555 1_555 yes
H(21A) C(21A) H(21C) 124.8 1_555 1_555 1_555 yes
C(26A) C(22A) C(21B) 126.9(12) 1_555 1_555 1_555 yes
C(26A) C(22A) H(22A) 109.0 1_555 1_555 1_555 yes
C(22B) C(22A) H(22A) 162.2 1_555 1_555 1_555 yes
C(25A) C(24A) H(24C) 109.0 1_555 1_555 1_555 yes
C(25A) C(24A) H(24D) 107.0 1_555 1_555 1_555 yes
H(24C) C(24A) H(24D) 107.2 1_555 1_555 1_555 yes
N(20) C(25A) C(24A) 108.2 1_555 1_555 1_555 yes
N(20) C(25A) C(24B) 123.5 1_555 1_555 1_555 yes
N(20) C(25A) H(25A) 112.0 1_555 1_555 1_555 yes
N(20) C(25A) H(25C) 109.0 1_555 1_555 1_555 yes
C(24A) C(25A) H(25A) 111.7 1_555 1_555 1_555 yes
C(22A) C(26A) H(26B) 110.2 1_555 1_555 1_555 yes
C(22A) C(26A) H(26E) 121.5 1_555 1_555 1_555 yes
N(20) C(21B) C(22B) 109.6(9) 1_555 1_555 1_555 yes
N(20) C(21B) H(21C) 109.1 1_555 1_555 1_555 yes
N(20) C(21B) H(21D) 111.5 1_555 1_555 1_555 yes
C(22B) C(21B) H(21C) 109.8 1_555 1_555 1_555 yes
C(22B) C(21B) H(21D) 108.2 1_555 1_555 1_555 yes
H(21C) C(21B) H(21D) 108.5 1_555 1_555 1_555 yes
C(21B) C(22B) H(22B) 105.0 1_555 1_555 1_555 yes
H(24E) C(24B) H(24F) 107.4 1_555 1_555 1_555 yes
H(25D) C(25B) H(25E) 110.3 1_555 1_555 1_555 yes
H(26D) C(26B) H(26F) 112.2 1_555 1_555 1_555 yes
H(26E) C(26B) H(26F) 108.7 1_555 1_555 1_555 yes
CL(1) H(23A) N(23A) 158.2 1_455 1_555 1_555 yes
CL(1) H(23A) H(23D) 142.1 1_455 1_555 1_555 yes
N(23B) H(23B) H(23C) 142.0 1_555 1_555 1_555 yes
C(24A) H(24C) H(24E) 113.7 1_555 1_555 1_555 yes
C(25A) H(25A) H(25D) 104.5 1_555 1_555 1_555 yes
CL(1) H(23C) N(23B) 151.5 1_555 1_555 1_555 yes
C(21B) H(21C) H(21B) 111.8 1_555 1_555 1_555 yes
C(25B) H(25D) H(25A) 102.1 1_555 1_555 1_555 yes

loop_
_geom_bond_atom_site_label_1
_geom_bond_atom_site_label_2
_geom_bond_distance
_geom_bond_site_symmetry_1
_geom_bond_site_symmetry_2
_geom_bond_publ_flag
CL(1) H(23A) 1.9940(12) 1_555 1_655 yes
CL(1) H(23C) 1.8737(12) 1_555 1_555 yes
F(17) C(8) 1.351(4) 1_555 1_555 yes
F(18) C(6) 1.341(4) 1_555 1_555 yes
O(1) H(1A) 0.962 1_555 1_555 yes
O(1) H(1B) 0.962 1_555 1_555 yes
O(2) H(2A) 0.962 1_555 1_555 yes
O(2) H(2B) 0.962 1_555 1_555 yes
O(12) C(11) 1.214(4) 1_555 1_555 yes
O(13) C(11) 1.336(4) 1_555 1_555 yes
O(13) H(13) 0.961 1_555 1_555 yes
O(14) C(4) 1.262(4) 1_555 1_555 yes
N(1) C(2) 1.335(5) 1_555 1_555 yes
N(1) C(9) 1.391(5) 1_555 1_555 yes
N(20) C(7) 1.399(5) 1_555 1_555 yes
N(20) C(25A) 1.449(8) 1_555 1_555 yes
N(20) C(21B) 1.436(11) 1_555 1_555 yes
N(23A) H(23A) 1.022(6) 1_555 1_555 yes
N(23A) H(23B) 1.022(5) 1_555 1_555 yes
N(23B) H(23C) 1.022(9) 1_555 1_555 yes
N(23B) H(23D) 1.022(8) 1_555 1_555 yes
C(2) C(3) 1.390(5) 1_555 1_555 yes
C(2) H(2) 1.082 1_555 1_555 yes
C(3) C(4) 1.417(5) 1_555 1_555 yes
C(3) C(11) 1.488(5) 1_555 1_555 yes
C(5) C(6) 1.364(6) 1_555 1_555 yes
C(5) C(10) 1.405(5) 1_555 1_555 yes
C(5) H(5) 1.082 1_555 1_555 yes
C(4) C(10) 1.442(5) 1_555 1_555 yes
C(6) C(7) 1.413(6) 1_555 1_555 yes
C(7) C(8) 1.376(5) 1_555 1_555 yes
C(9) C(8) 1.430(5) 1_555 1_555 yes
C(9) C(10) 1.421(5) 1_555 1_555 yes
C(15) C(16) 1.510(6) 1_555 1_555 yes
C(15) H(15A) 1.088 1_555 1_555 yes
C(15) H(15B) 1.088 1_555 1_555 yes
C(16) H(16A) 1.091 1_555 1_555 yes
C(16) H(16B) 1.091 1_555 1_555 yes
C(16) H(16C) 1.091 1_555 1_555 yes
C(21A) H(21A) 1.099 1_555 1_555 yes
C(21A) H(21B) 1.099 1_555 1_555 yes
C(21A) H(21C) 1.159 1_555 1_555 yes
C(22A) C(26A) 1.42(2) 1_555 1_555 yes
C(22A) C(21B) 1.326(13) 1_555 1_555 yes
C(22A) H(22A) 1.101 1_555 1_555 yes
C(24A) C(25A) 1.507(10) 1_555 1_555 yes
C(24A) C(25B) 1.283(13) 1_555 1_555 yes
C(24A) H(24C) 1.099 1_555 1_555 yes
C(24A) H(24D) 1.099 1_555 1_555 yes
C(25A) H(25A) 1.080 1_555 1_555 yes
C(25A) H(25C) 1.099 1_555 1_555 yes
C(26A) C(22B) 1.50(3) 1_555 1_555 yes
C(26A) H(26A) 1.091) 1_555 1_555 yes
C(26A) H(26B) 1.09 1_555 1_555 yes
C(26A) H(26C) 1.09 1_555 1_555 yes
C(21B) C(22B) 1.464(8) 1_555 1_555 yes
C(21B) H(21C) 1.099 1_555 1_555 yes
C(21B) H(21D) 1.099 1_555 1_555 yes
C(22B) H(22B) 1.101 1_555 1_555 yes
C(24B) H(24E) 1.099 1_555 1_555 yes
C(24B) H(24F) 1.099 1_555 1_555 yes
C(25B) H(25A) 1.161 1_555 1_555 yes
C(25B) H(25D) 1.099 1_555 1_555 yes
C(25B) H(25E) 1.099 1_555 1_555 yes
C(26B) H(26C) 1.097 1_555 1_555 yes
C(26B) H(26D) 1.080 1_555 1_555 yes
C(26B) H(26E) 1.091 1_555 1_555 yes
C(26B) H(26F) 1.091 1_555 1_555 yes
